data_4072111
loop_
_publ_author_name
'Piesik, Dirk F.-J.'
'Range, Sven'
'Harder, Sjoerd'

_publ_contact_author 'Sjoerd Harder'
_publ_section_title
;
 Bimetallic Calcium and Zinc Complexes with Bridged \b-Diketiminate
 Ligands: Investigations on Epoxide/CO2Copolymerization
;
_journal_issue 23
_journal_name_full Organometallics
_journal_page_first 6178
_journal_paper_doi 10.1021/om800597f
_journal_volume 27
_journal_year 2008
_chemical_formula_sum 'C86 H110 Ca2 N8'
_chemical_formula_weight 1335.98
_chemical_name_common '[(META-nacnac)Ca]2'
_chemical_name_systematic
;
 ?
;
_space_group_IT_number 15
_symmetry_cell_setting monoclinic
_symmetry_space_group_name_Hall '-C 2yc'
_symmetry_space_group_name_H-M 'C 1 2/c 1'
_atom_sites_solution_hydrogens geom
_atom_sites_solution_primary direct
_atom_sites_solution_secondary difmap
_audit_creation_method SHELXL-97
_cell_angle_alpha 90.00
_cell_angle_beta 107.606(8)
_cell_angle_gamma 90.00
_cell_formula_units_Z 4
_cell_length_a 30.800(4)
_cell_length_b 16.172(2)
_cell_length_c 16.660(2)
_cell_measurement_temperature 203(2)
_cell_volume 7909.6(17)
_computing_structure_refinement 'SHELXL-97 (Sheldrick, 1997)'
_diffrn_ambient_temperature 203(2)
_diffrn_measured_fraction_theta_full 0.985
_diffrn_measured_fraction_theta_max 0.985
_diffrn_radiation_monochromator graphite
_diffrn_radiation_source 'fine-focus sealed tube'
_diffrn_radiation_type MoK\a
_diffrn_radiation_wavelength 0.71073
_diffrn_reflns_av_R_equivalents 0.1573
_diffrn_reflns_av_sigmaI/netI 0.1448
_diffrn_reflns_limit_h_max 35
_diffrn_reflns_limit_h_min -35
_diffrn_reflns_limit_k_max 18
_diffrn_reflns_limit_k_min -18
_diffrn_reflns_limit_l_max 19
_diffrn_reflns_limit_l_min -18
_diffrn_reflns_number 41637
_diffrn_reflns_theta_full 24.37
_diffrn_reflns_theta_max 24.37
_diffrn_reflns_theta_min 1.39
_exptl_absorpt_coefficient_mu 0.192
_exptl_absorpt_correction_T_max 0.9626
_exptl_absorpt_correction_T_min 0.9102
_exptl_crystal_density_diffrn 1.122
_exptl_crystal_density_method 'not measured'
_exptl_crystal_F_000 2888
_exptl_crystal_size_max 0.30
_exptl_crystal_size_mid 0.10
_exptl_crystal_size_min 0.10
_refine_diff_density_max 0.736
_refine_diff_density_min -0.599
_refine_diff_density_rms 0.105
_refine_ls_extinction_coef 0.0046(5)
_refine_ls_extinction_expression Fc^*^=kFc[1+0.001xFc^2^\l^3^/sin(2\q)]^-1/4^
_refine_ls_extinction_method SHELXL
_refine_ls_goodness_of_fit_ref 1.037
_refine_ls_hydrogen_treatment mixed
_refine_ls_matrix_type full
_refine_ls_number_parameters 447
_refine_ls_number_reflns 6380
_refine_ls_number_restraints 0
_refine_ls_restrained_S_all 1.037
_refine_ls_R_factor_all 0.1392
_refine_ls_R_factor_gt 0.0872
_refine_ls_shift/su_max 0.001
_refine_ls_shift/su_mean 0.000
_refine_ls_structure_factor_coef Fsqd
_refine_ls_weighting_details 'calc w=1/[\s^2^(Fo^2^)+(0.1131P)^2^+0.0000P] where P=(Fo^2^+2Fc^2^)/3'
_refine_ls_weighting_scheme calc
_refine_ls_wR_factor_gt 0.2030
_refine_ls_wR_factor_ref 0.2436
_reflns_number_gt 3787
_reflns_number_total 6380
_reflns_threshold_expression >2sigma(I)
_cod_data_source_file om800597f_si_001.cif
_cod_data_source_block hasj77
_cod_original_cell_volume 7910.1(17)
_cod_original_sg_symbol_H-M C2/c
_cod_database_code 4072111

loop_
_symmetry_equiv_pos_as_xyz
'x, y, z'
'-x, y, -z+1/2'
'x+1/2, y+1/2, z'
'-x+1/2, y+1/2, -z+1/2'
'-x, -y, -z'
'x, -y, z-1/2'
'-x+1/2, -y+1/2, -z'
'x+1/2, -y+1/2, z-1/2'

loop_
_atom_site_label
_atom_site_type_symbol
_atom_site_fract_x
_atom_site_fract_y
_atom_site_fract_z
_atom_site_U_iso_or_equiv
_atom_site_adp_type
_atom_site_occupancy
_atom_site_symmetry_multiplicity
_atom_site_calc_flag
_atom_site_refinement_flags
Ca1 Ca 0.11180(3) 0.80049(5) 0.23810(5) 0.0416(3) Uani 1 1 d .
N1 N 0.13949(11) 0.9337(2) 0.2339(2) 0.0403(9) Uani 1 1 d .
N2 N 0.05101(11) 0.8527(2) 0.1331(2) 0.0401(8) Uani 1 1 d .
N3 N -0.09658(12) 0.7464(2) 0.1456(2) 0.0422(9) Uani 1 1 d .
N4 N -0.14480(12) 0.6677(2) 0.2567(2) 0.0459(9) Uani 1 1 d .
C1 C 0.17788(15) 0.9921(3) 0.1360(3) 0.0506(12) Uani 1 1 d .
H1A H 0.1643 1.0464 0.1226 0.076 Uiso 1 1 calc R
H1B H 0.1854 0.9703 0.0876 0.076 Uiso 1 1 calc R
H1C H 0.2054 0.9963 0.1834 0.076 Uiso 1 1 calc R
C2 C 0.14461(13) 0.9350(2) 0.1583(3) 0.0403(10) Uani 1 1 d .
C3 C 0.11775(14) 0.8831(2) 0.0913(3) 0.0412(10) Uani 1 1 d .
H3 H 0.1328 0.8631 0.0539 0.049 Uiso 1 1 calc R
C4 C 0.07215(15) 0.8584(2) 0.0743(2) 0.0413(10) Uani 1 1 d .
C5 C 0.04741(17) 0.8354(3) -0.0172(3) 0.0541(12) Uani 1 1 d .
H5A H 0.0209 0.8021 -0.0195 0.081 Uiso 1 1 calc R
H5B H 0.0678 0.8041 -0.0402 0.081 Uiso 1 1 calc R
H5C H 0.0379 0.8854 -0.0500 0.081 Uiso 1 1 calc R
C6 C 0.15745(14) 0.9997(3) 0.2930(2) 0.0419(10) Uani 1 1 d .
C7 C 0.19537(15) 0.9843(3) 0.3635(3) 0.0484(11) Uani 1 1 d .
C8 C 0.20774(17) 1.0452(3) 0.4254(3) 0.0561(13) Uani 1 1 d .
H8 H 0.2330 1.0361 0.4731 0.067 Uiso 1 1 calc R
C9 C 0.18401(17) 1.1181(3) 0.4184(3) 0.0583(13) Uani 1 1 d .
H9 H 0.1923 1.1576 0.4618 0.070 Uiso 1 1 calc R
C10 C 0.14807(17) 1.1330(3) 0.3473(3) 0.0545(12) Uani 1 1 d .
H10 H 0.1327 1.1839 0.3421 0.065 Uiso 1 1 calc R
C11 C 0.13380(15) 1.0753(3) 0.2832(3) 0.0445(11) Uani 1 1 d .
C12 C 0.22368(18) 0.9073(3) 0.3706(3) 0.0685(15) Uani 1 1 d .
H12 H 0.2099 0.8739 0.3194 0.089 Uiso 1 1 calc R
C13 C 0.2244(3) 0.8542(5) 0.4455(6) 0.148(4) Uani 1 1 d .
H13A H 0.2324 0.8880 0.4960 0.222 Uiso 1 1 calc R
H13B H 0.2469 0.8107 0.4516 0.222 Uiso 1 1 calc R
H13C H 0.1946 0.8299 0.4370 0.222 Uiso 1 1 calc R
C14 C 0.2723(2) 0.9263(4) 0.3733(4) 0.0843(18) Uani 1 1 d .
H14A H 0.2721 0.9620 0.3264 0.127 Uiso 1 1 calc R
H14B H 0.2880 0.8752 0.3694 0.127 Uiso 1 1 calc R
H14C H 0.2878 0.9539 0.4258 0.127 Uiso 1 1 calc R
C15 C 0.09286(15) 1.0923(3) 0.2079(3) 0.0520(12) Uani 1 1 d .
H15 H 0.0925 1.0503 0.1646 0.068 Uiso 1 1 calc R
C16 C 0.04940(18) 1.0825(4) 0.2314(3) 0.0854(18) Uani 1 1 d .
H16A H 0.0464 1.0255 0.2470 0.128 Uiso 1 1 calc R
H16B H 0.0236 1.0973 0.1836 0.128 Uiso 1 1 calc R
H16C H 0.0504 1.1184 0.2786 0.128 Uiso 1 1 calc R
C17 C 0.0947(2) 1.1776(3) 0.1689(4) 0.0891(19) Uani 1 1 d .
H17A H 0.0689 1.1837 0.1186 0.134 Uiso 1 1 calc R
H17B H 0.1228 1.1827 0.1542 0.134 Uiso 1 1 calc R
H17C H 0.0936 1.2203 0.2091 0.134 Uiso 1 1 calc R
C18 C 0.00298(14) 0.8578(3) 0.1106(2) 0.0414(10) Uani 1 1 d .
C19 C -0.01966(16) 0.9282(3) 0.0707(3) 0.0522(12) Uani 1 1 d .
H19 H -0.0029 0.9704 0.0550 0.063 Uiso 1 1 calc R
C20 C -0.06587(16) 0.9375(3) 0.0537(3) 0.0609(14) Uani 1 1 d .
H20 H -0.0801 0.9858 0.0269 0.073 Uiso 1 1 calc R
C21 C -0.09174(16) 0.8768(3) 0.0758(3) 0.0517(12) Uani 1 1 d .
H21 H -0.1234 0.8831 0.0636 0.062 Uiso 1 1 calc R
C22 C -0.07000(14) 0.8058(2) 0.1163(3) 0.0393(10) Uani 1 1 d .
C23 C -0.02331(14) 0.7975(2) 0.1346(3) 0.0407(10) Uani 1 1 d .
H23 H -0.0089 0.7504 0.1637 0.049 Uiso 1 1 calc R
C24 C -0.11252(19) 0.6784(3) 0.0085(3) 0.0625(14) Uani 1 1 d .
H24A H -0.1289 0.7240 -0.0253 0.094 Uiso 1 1 calc R
H24B H -0.1254 0.6264 -0.0168 0.094 Uiso 1 1 calc R
H24C H -0.0807 0.6811 0.0111 0.094 Uiso 1 1 calc R
C25 C -0.11657(15) 0.6845(2) 0.0966(3) 0.0415(10) Uani 1 1 d .
C26 C -0.14256(15) 0.6236(3) 0.1196(3) 0.0457(11) Uani 1 1 d .
H26 H -0.1552 0.5840 0.0778 0.055 Uiso 1 1 calc R
C27 C -0.15283(15) 0.6123(3) 0.1961(3) 0.0447(11) Uani 1 1 d .
C28 C -0.17362(19) 0.5295(3) 0.2053(3) 0.0652(14) Uani 1 1 d .
H28A H -0.1497 0.4882 0.2225 0.098 Uiso 1 1 calc R
H28B H -0.1950 0.5136 0.1518 0.098 Uiso 1 1 calc R
H28C H -0.1894 0.5335 0.2475 0.098 Uiso 1 1 calc R
C29 C -0.15168(16) 0.6478(3) 0.3365(3) 0.0481(11) Uani 1 1 d .
C30 C -0.18845(16) 0.6830(3) 0.3570(3) 0.0488(12) Uani 1 1 d .
C31 C -0.19170(19) 0.6680(3) 0.4388(3) 0.0627(14) Uani 1 1 d .
H31 H -0.2159 0.6912 0.4544 0.075 Uiso 1 1 calc R
C32 C -0.1604(2) 0.6205(4) 0.4951(3) 0.0740(16) Uani 1 1 d .
H32 H -0.1636 0.6105 0.5487 0.089 Uiso 1 1 calc R
C33 C -0.1244(2) 0.5872(3) 0.4744(3) 0.0681(15) Uani 1 1 d .
H33 H -0.1032 0.5544 0.5140 0.082 Uiso 1 1 calc R
C34 C -0.11869(17) 0.6009(3) 0.3956(3) 0.0565(13) Uani 1 1 d .
C35 C -0.22378(16) 0.7349(3) 0.2944(3) 0.0536(12) Uani 1 1 d .
H35 H -0.2076 0.7677 0.2621 0.070 Uiso 1 1 calc R
C36 C -0.25817(18) 0.6801(3) 0.2317(3) 0.0708(15) Uani 1 1 d .
H36A H -0.2424 0.6453 0.2021 0.106 Uiso 1 1 calc R
H36B H -0.2801 0.7145 0.1915 0.106 Uiso 1 1 calc R
H36C H -0.2739 0.6455 0.2616 0.106 Uiso 1 1 calc R
C37 C -0.2488(2) 0.7964(3) 0.3356(4) 0.0720(15) Uani 1 1 d .
H37A H -0.2693 0.7664 0.3594 0.108 Uiso 1 1 calc R
H37B H -0.2662 0.8350 0.2934 0.108 Uiso 1 1 calc R
H37C H -0.2267 0.8266 0.3798 0.108 Uiso 1 1 calc R
C38 C -0.07612(17) 0.5673(3) 0.3783(3) 0.0611(13) Uani 1 1 d .
H38 H -0.0800 0.5755 0.3177 0.079 Uiso 1 1 calc R
C39 C -0.0343(2) 0.6160(3) 0.4271(4) 0.0825(17) Uani 1 1 d .
H39A H -0.0385 0.6738 0.4114 0.124 Uiso 1 1 calc R
H39B H -0.0078 0.5948 0.4140 0.124 Uiso 1 1 calc R
H39C H -0.0299 0.6103 0.4870 0.124 Uiso 1 1 calc R
C40 C -0.0684(2) 0.4756(3) 0.3965(4) 0.0832(18) Uani 1 1 d .
H40A H -0.0418 0.4577 0.3812 0.125 Uiso 1 1 calc R
H40B H -0.0949 0.4449 0.3638 0.125 Uiso 1 1 calc R
H40C H -0.0634 0.4656 0.4560 0.125 Uiso 1 1 calc R
C41 C 0.0000 0.5222(7) 0.2500 0.131(5) Uani 1 2 d S
H41 H 0.0000 0.5803 0.2500 0.157 Uiso 1 2 calc SR
C42 C -0.0379(3) 0.4747(6) 0.2007(4) 0.115(3) Uani 1 1 d .
H42 H -0.0641 0.5016 0.1666 0.138 Uiso 1 1 calc R
C43 C -0.0361(3) 0.3947(6) 0.2031(5) 0.122(3) Uani 1 1 d .
H43 H -0.0614 0.3646 0.1703 0.147 Uiso 1 1 calc R
C44 C 0.0000 0.3533(8) 0.2500 0.131(4) Uani 1 2 d S
H44 H 0.0000 0.2951 0.2500 0.157 Uiso 1 2 calc SR

loop_
_atom_site_aniso_label
_atom_site_aniso_U_11
_atom_site_aniso_U_22
_atom_site_aniso_U_33
_atom_site_aniso_U_23
_atom_site_aniso_U_13
_atom_site_aniso_U_12
Ca1 0.0493(6) 0.0521(6) 0.0242(5) 0.0061(4) 0.0123(4) 0.0039(4)
N1 0.044(2) 0.055(2) 0.021(2) 0.0028(16) 0.0090(16) -0.0028(16)
N2 0.045(2) 0.055(2) 0.0223(19) 0.0075(15) 0.0129(16) -0.0017(16)
N3 0.050(2) 0.050(2) 0.027(2) -0.0039(16) 0.0133(16) -0.0084(17)
N4 0.053(2) 0.060(2) 0.026(2) -0.0005(17) 0.0139(17) -0.0107(18)
C1 0.052(3) 0.062(3) 0.041(3) 0.002(2) 0.019(2) -0.006(2)
C2 0.039(2) 0.050(2) 0.032(3) 0.0049(19) 0.012(2) 0.0033(19)
C3 0.048(3) 0.057(3) 0.024(2) -0.0009(19) 0.018(2) 0.001(2)
C4 0.051(3) 0.047(2) 0.024(2) 0.0024(18) 0.008(2) -0.001(2)
C5 0.063(3) 0.078(3) 0.020(2) 0.000(2) 0.010(2) -0.010(2)
C6 0.049(3) 0.058(3) 0.022(2) 0.0018(19) 0.015(2) -0.008(2)
C7 0.053(3) 0.062(3) 0.027(3) 0.007(2) 0.007(2) -0.005(2)
C8 0.062(3) 0.083(3) 0.021(3) 0.005(2) 0.009(2) -0.013(3)
C9 0.070(3) 0.081(4) 0.030(3) -0.014(2) 0.024(3) -0.016(3)
C10 0.065(3) 0.063(3) 0.042(3) -0.005(2) 0.025(3) -0.002(2)
C11 0.049(3) 0.058(3) 0.028(2) 0.004(2) 0.014(2) -0.002(2)
C12 0.065(3) 0.078(3) 0.046(3) 0.009(3) -0.008(3) 0.001(3)
C13 0.099(5) 0.145(6) 0.224(10) 0.126(7) 0.087(6) 0.048(5)
C14 0.088(4) 0.107(4) 0.067(4) 0.018(3) 0.036(3) 0.014(4)
C15 0.052(3) 0.068(3) 0.035(3) 0.000(2) 0.012(2) 0.010(2)
C16 0.060(3) 0.146(5) 0.048(4) 0.006(3) 0.012(3) 0.008(4)
C17 0.090(4) 0.094(4) 0.074(4) 0.027(3) 0.011(4) 0.010(3)
C18 0.048(3) 0.059(3) 0.017(2) -0.0023(19) 0.0084(19) -0.004(2)
C19 0.053(3) 0.063(3) 0.040(3) 0.020(2) 0.013(2) -0.001(2)
C20 0.057(3) 0.067(3) 0.056(3) 0.025(3) 0.014(3) 0.006(3)
C21 0.045(3) 0.068(3) 0.041(3) 0.010(2) 0.011(2) 0.003(2)
C22 0.048(3) 0.050(2) 0.023(2) -0.0056(18) 0.015(2) -0.009(2)
C23 0.050(3) 0.047(2) 0.025(2) 0.0005(18) 0.013(2) -0.002(2)
C24 0.086(4) 0.075(3) 0.034(3) -0.013(2) 0.030(3) -0.018(3)
C25 0.050(3) 0.051(2) 0.026(2) -0.0011(19) 0.014(2) 0.000(2)
C26 0.057(3) 0.054(3) 0.024(2) -0.0060(19) 0.009(2) -0.012(2)
C27 0.052(3) 0.051(2) 0.030(3) -0.002(2) 0.011(2) -0.008(2)
C28 0.081(4) 0.070(3) 0.047(3) -0.009(3) 0.024(3) -0.025(3)
C29 0.062(3) 0.060(3) 0.024(2) 0.000(2) 0.016(2) -0.015(2)
C30 0.057(3) 0.061(3) 0.033(3) -0.007(2) 0.020(2) -0.016(2)
C31 0.073(4) 0.084(3) 0.042(3) -0.009(3) 0.034(3) -0.019(3)
C32 0.093(4) 0.103(4) 0.031(3) 0.009(3) 0.026(3) -0.013(4)
C33 0.085(4) 0.094(4) 0.026(3) 0.012(3) 0.018(3) -0.007(3)
C34 0.067(3) 0.069(3) 0.035(3) 0.001(2) 0.018(2) -0.011(3)
C35 0.055(3) 0.064(3) 0.046(3) -0.002(2) 0.021(2) -0.009(2)
C36 0.060(3) 0.090(4) 0.055(4) -0.008(3) 0.006(3) -0.006(3)
C37 0.082(4) 0.080(3) 0.059(4) 0.001(3) 0.028(3) -0.002(3)
C38 0.070(3) 0.073(3) 0.040(3) 0.017(2) 0.016(3) 0.007(3)
C39 0.080(4) 0.101(4) 0.067(4) 0.012(3) 0.022(3) -0.004(3)
C40 0.099(4) 0.078(4) 0.077(4) 0.025(3) 0.033(4) 0.007(3)
C41 0.247(17) 0.103(8) 0.085(9) 0.000 0.114(11) 0.000
C42 0.136(7) 0.156(8) 0.060(5) 0.015(5) 0.042(5) 0.045(7)
C43 0.096(6) 0.162(8) 0.098(6) -0.006(6) 0.014(5) -0.008(6)
C44 0.153(12) 0.130(9) 0.107(10) 0.000 0.034(9) 0.000

loop_
_atom_type_symbol
_atom_type_description
_atom_type_scat_dispersion_real
_atom_type_scat_dispersion_imag
_atom_type_scat_source
C C 0.0033 0.0016 'International Tables Vol C Tables 4.2.6.8 and 6.1.1.4'
H H 0.0000 0.0000 'International Tables Vol C Tables 4.2.6.8 and 6.1.1.4'
N N 0.0061 0.0033 'International Tables Vol C Tables 4.2.6.8 and 6.1.1.4'
Ca Ca 0.2262 0.3064 'International Tables Vol C Tables 4.2.6.8 and 6.1.1.4'

loop_
_geom_angle_atom_site_label_1
_geom_angle_atom_site_label_2
_geom_angle_atom_site_label_3
_geom_angle
_geom_angle_site_symmetry_1
_geom_angle_site_symmetry_3
N3 Ca1 N2 116.97(12) 2 .
N3 Ca1 N1 123.22(12) 2 .
N2 Ca1 N1 81.87(12) . .
N3 Ca1 N4 79.55(12) 2 2
N2 Ca1 N4 127.07(12) . 2
N1 Ca1 N4 133.18(13) . 2
N3 Ca1 C4 144.15(13) 2 .
N2 Ca1 C4 28.31(12) . .
N1 Ca1 C4 73.50(12) . .
N4 Ca1 C4 113.34(12) 2 .
N3 Ca1 C3 170.70(12) 2 .
N2 Ca1 C3 54.74(12) . .
N1 Ca1 C3 54.44(12) . .
N4 Ca1 C3 108.65(12) 2 .
C4 Ca1 C3 28.86(12) . .
N3 Ca1 C2 149.73(12) 2 .
N2 Ca1 C2 72.01(11) . .
N1 Ca1 C2 26.56(11) . .
N4 Ca1 C2 119.63(12) 2 .
C4 Ca1 C2 53.69(12) . .
C3 Ca1 C2 29.11(11) . .
N3 Ca1 C22 26.43(11) 2 2
N2 Ca1 C22 98.67(11) . 2
N1 Ca1 C22 104.07(11) . 2
N4 Ca1 C22 105.92(11) 2 2
C4 Ca1 C22 126.75(12) . 2
C3 Ca1 C22 144.88(11) . 2
C2 Ca1 C22 129.15(11) . 2
N3 Ca1 C29 103.63(12) 2 2
N2 Ca1 C29 108.07(12) . 2
N1 Ca1 C29 121.32(13) . 2
N4 Ca1 C29 25.25(11) 2 2
C4 Ca1 C29 89.13(11) . 2
C3 Ca1 C29 84.01(11) . 2
C2 Ca1 C29 100.07(12) . 2
C22 Ca1 C29 129.44(11) 2 2
C2 N1 C6 120.6(3) . .
C2 N1 Ca1 101.2(3) . .
C6 N1 Ca1 137.1(3) . .
C4 N2 C18 120.3(3) . .
C4 N2 Ca1 96.8(2) . .
C18 N2 Ca1 140.2(3) . .
C25 N3 C22 120.3(3) . .
C25 N3 Ca1 129.3(3) . 2
C22 N3 Ca1 108.2(2) . 2
C27 N4 C29 120.5(3) . .
C27 N4 Ca1 128.7(3) . 2
C29 N4 Ca1 110.4(2) . 2
N1 C2 C3 121.6(4) . .
N1 C2 C1 122.2(4) . .
C3 C2 C1 116.1(4) . .
N1 C2 Ca1 52.2(2) . .
C3 C2 Ca1 73.6(2) . .
C1 C2 Ca1 159.1(3) . .
C4 C3 C2 128.9(4) . .
C4 C3 Ca1 73.6(2) . .
C2 C3 Ca1 77.3(2) . .
N2 C4 C3 123.5(4) . .
N2 C4 C5 120.6(4) . .
C3 C4 C5 115.9(4) . .
N2 C4 Ca1 54.9(2) . .
C3 C4 Ca1 77.5(2) . .
C5 C4 Ca1 146.2(3) . .
C7 C6 C11 121.4(4) . .
C7 C6 N1 119.3(4) . .
C11 C6 N1 119.0(4) . .
C8 C7 C6 117.7(4) . .
C8 C7 C12 120.3(4) . .
C6 C7 C12 121.9(4) . .
C9 C8 C7 121.7(4) . .
C8 C9 C10 119.5(4) . .
C9 C10 C11 122.0(5) . .
C10 C11 C6 117.6(4) . .
C10 C11 C15 120.5(4) . .
C6 C11 C15 121.9(4) . .
C7 C12 C13 113.6(5) . .
C7 C12 C14 112.2(4) . .
C13 C12 C14 108.8(5) . .
C11 C15 C16 110.4(4) . .
C11 C15 C17 112.8(4) . .
C16 C15 C17 110.7(5) . .
C19 C18 C23 117.1(4) . .
C19 C18 N2 120.4(4) . .
C23 C18 N2 122.1(4) . .
C20 C19 C18 121.7(4) . .
C19 C20 C21 120.8(4) . .
C20 C21 C22 118.8(4) . .
C23 C22 C21 120.0(4) . .
C23 C22 N3 121.4(4) . .
C21 C22 N3 118.3(4) . .
C23 C22 Ca1 118.7(3) . 2
C21 C22 Ca1 98.7(3) . 2
N3 C22 Ca1 45.35(18) . 2
C22 C23 C18 121.5(4) . .
N3 C25 C26 124.4(4) . .
N3 C25 C24 119.2(4) . .
C26 C25 C24 116.3(4) . .
C25 C26 C27 130.0(4) . .
N4 C27 C26 124.1(4) . .
N4 C27 C28 120.9(4) . .
C26 C27 C28 115.0(4) . .
C30 C29 C34 121.1(4) . .
C30 C29 N4 119.3(4) . .
C34 C29 N4 119.3(4) . .
C30 C29 Ca1 102.5(3) . 2
C34 C29 Ca1 114.3(3) . 2
N4 C29 Ca1 44.31(18) . 2
C29 C30 C31 117.6(5) . .
C29 C30 C35 121.7(4) . .
C31 C30 C35 120.8(4) . .
C32 C31 C30 121.3(5) . .
C31 C32 C33 120.4(5) . .
C32 C33 C34 121.2(5) . .
C33 C34 C29 118.4(5) . .
C33 C34 C38 118.8(5) . .
C29 C34 C38 122.8(4) . .
C30 C35 C36 110.8(4) . .
C30 C35 C37 113.9(4) . .
C36 C35 C37 110.0(4) . .
C40 C38 C39 110.1(4) . .
C40 C38 C34 113.8(4) . .
C39 C38 C34 110.7(4) . .
C42 C41 C42 115.1(10) . 2
C43 C42 C41 119.9(9) . .
C42 C43 C44 122.7(10) . .
C43 C44 C43 119.6(13) 2 .

loop_
_geom_bond_atom_site_label_1
_geom_bond_atom_site_label_2
_geom_bond_distance
_geom_bond_site_symmetry_2
Ca1 N3 2.301(3) 2
Ca1 N2 2.301(3) .
Ca1 N1 2.327(3) .
Ca1 N4 2.366(3) 2
Ca1 C4 2.792(4) .
Ca1 C3 2.841(4) .
Ca1 C2 2.888(4) .
Ca1 C22 3.072(4) 2
Ca1 C29 3.173(4) 2
N1 C2 1.317(5) .
N1 C6 1.444(5) .
N2 C4 1.334(5) .
N2 C18 1.414(5) .
N3 C25 1.320(5) .
N3 C22 1.439(5) .
N3 Ca1 2.301(3) 2
N4 C27 1.316(5) .
N4 C29 1.445(5) .
N4 Ca1 2.366(3) 2
C1 C2 1.506(6) .
C2 C3 1.440(6) .
C3 C4 1.404(6) .
C4 C5 1.531(6) .
C6 C7 1.406(6) .
C6 C11 1.407(6) .
C7 C8 1.392(6) .
C7 C12 1.505(7) .
C8 C9 1.374(7) .
C9 C10 1.376(7) .
C10 C11 1.387(6) .
C11 C15 1.510(6) .
C12 C13 1.508(8) .
C12 C14 1.515(8) .
C15 C16 1.512(7) .
C15 C17 1.532(7) .
C18 C19 1.394(6) .
C18 C23 1.401(6) .
C19 C20 1.373(6) .
C20 C21 1.383(6) .
C21 C22 1.396(6) .
C22 C23 1.383(6) .
C22 Ca1 3.072(4) 2
C24 C25 1.514(6) .
C25 C26 1.393(6) .
C26 C27 1.416(6) .
C27 C28 1.512(6) .
C29 C30 1.398(6) .
C29 C34 1.404(6) .
C29 Ca1 3.173(4) 2
C30 C31 1.417(6) .
C30 C35 1.512(6) .
C31 C32 1.361(7) .
C32 C33 1.368(8) .
C33 C34 1.396(7) .
C34 C38 1.525(7) .
C35 C36 1.527(6) .
C35 C37 1.541(7) .
C38 C40 1.518(7) .
C38 C39 1.518(7) .
C41 C42 1.431(9) .
C41 C42 1.431(9) 2
C42 C43 1.295(10) .
C43 C44 1.332(10) .
C44 C43 1.332(10) 2
